data_7119277
loop_
_publ_author_name
'Song, Bai-Qiao'
'Chen, Da-Qin'
'Ji, Zhenguo'
'Tang, Junhong'
'Wang, Xin-Long'
'Zang, Hong-Ying'
'Su, Zhong-Min'

_publ_section_title
;
 Control of bulk homochirality and proton conductivity in isostructural
 chiral metal-organic frameworks.
;
_journal_issue 11
_journal_name_full 'Chemical communications (Cambridge, England)'
_journal_page_first 1892
_journal_page_last 1895
_journal_paper_doi 10.1039/c6cc07729c
_journal_volume 53
_journal_year 2017
_chemical_absolute_configuration known
_chemical_formula_moiety 'C18 H30 Cu4 N9 O6, NO3, 3H2O'
_chemical_formula_sum 'C18 H30 Cu4 N10 O12'
_chemical_formula_weight 832.68
_space_group_crystal_system hexagonal
_space_group_IT_number 182
_space_group_name_Hall 'P 6c 2c'
_space_group_name_H-M_alt 'P 63 2 2'
_symmetry_space_group_name_Hall 'P 6c 2c'
_symmetry_space_group_name_H-M 'P 63 2 2'
_atom_sites_solution_hydrogens geom
_atom_sites_solution_primary direct
_atom_sites_solution_secondary difmap
_audit_creation_method SHELXL-2016/6
_audit_update_record
;
2016-12-22 deposited with the CCDC.
2017-01-03 downloaded from the CCDC.
;
_cell_angle_alpha 90
_cell_angle_beta 90
_cell_angle_gamma 120
_cell_formula_units_Z 4
_cell_length_a 19.6977(13)
_cell_length_b 19.6977(13)
_cell_length_c 13.8757(10)
_cell_measurement_reflns_used 3172
_cell_measurement_temperature 293(2)
_cell_measurement_theta_max 37.014
_cell_measurement_theta_min 4.776
_cell_volume 4662.5(5)
_computing_cell_refinement SMART
_computing_data_collection 'SMART (Bruker, 1997)'
_computing_data_reduction 'SAINT (Bruker, 1999)'
_computing_molecular_graphics 'Diamond (Brandenburg and Putz, 2008)'
_computing_publication_material 'SHELXL-2016/6 (Sheldrick, 2016)'
_computing_structure_refinement 'SHELXL-2016/6 (Sheldrick, 2016)'
_computing_structure_solution 'SHELXS-2016/6 (Sheldrick, 2016)'
_diffrn_ambient_temperature 293(2)
_diffrn_measured_fraction_theta_full 0.997
_diffrn_measured_fraction_theta_max 0.997
_diffrn_measurement_device_type 'Bruker APEX CCD area-detector'
_diffrn_measurement_method '\w scans'
_diffrn_radiation_type MoK\a
_diffrn_radiation_wavelength 0.71073
_diffrn_reflns_av_R_equivalents 0.0758
_diffrn_reflns_av_unetI/netI 0.0463
_diffrn_reflns_Laue_measured_fraction_full 0.997
_diffrn_reflns_Laue_measured_fraction_max 0.997
_diffrn_reflns_limit_h_max 23
_diffrn_reflns_limit_h_min -23
_diffrn_reflns_limit_k_max 21
_diffrn_reflns_limit_k_min -23
_diffrn_reflns_limit_l_max 16
_diffrn_reflns_limit_l_min -16
_diffrn_reflns_number 27099
_diffrn_reflns_point_group_measured_fraction_full 0.998
_diffrn_reflns_point_group_measured_fraction_max 0.998
_diffrn_reflns_theta_full 25.067
_diffrn_reflns_theta_max 25.067
_diffrn_reflns_theta_min 1.194
_diffrn_source 'fine-focus sealed tube'
_exptl_absorpt_coefficient_mu 1.847
_exptl_absorpt_correction_T_max 0.7321
_exptl_absorpt_correction_T_min 0.6653
_exptl_absorpt_correction_type multi-scan
_exptl_crystal_colour colorless
_exptl_crystal_density_diffrn 1.186
_exptl_crystal_description block
_exptl_crystal_F_000 1680
_exptl_crystal_size_max 0.240
_exptl_crystal_size_mid 0.180
_exptl_crystal_size_min 0.180
_refine_diff_density_max 0.592
_refine_diff_density_min -0.321
_refine_diff_density_rms 0.072
_refine_ls_abs_structure_details
;
 Flack x determined using 542 quotients [(I+)-(I-)]/[(I+)+(I-)]
 (Parsons, Flack and Wagner, Acta Cryst. B69 (2013) 249-259).
;
_refine_ls_abs_structure_Flack 0.06(2)
_refine_ls_extinction_method none
_refine_ls_goodness_of_fit_ref 1.006
_refine_ls_hydrogen_treatment constr
_refine_ls_matrix_type full
_refine_ls_number_parameters 113
_refine_ls_number_reflns 2785
_refine_ls_number_restraints 90
_refine_ls_restrained_S_all 1.049
_refine_ls_R_factor_all 0.0782
_refine_ls_R_factor_gt 0.0566
_refine_ls_shift/su_max 0.000
_refine_ls_shift/su_mean 0.000
_refine_ls_structure_factor_coef Fsqd
_refine_ls_weighting_details 'w=1/[\s^2^(Fo^2^)+(0.0856P)^2^] where P=(Fo^2^+2Fc^2^)/3'
_refine_ls_weighting_scheme calc
_refine_ls_wR_factor_gt 0.1424
_refine_ls_wR_factor_ref 0.1507
_reflns_Friedel_coverage 0.680
_reflns_Friedel_fraction_full 0.999
_reflns_Friedel_fraction_max 0.999
_reflns_number_gt 1841
_reflns_number_total 2785
_reflns_threshold_expression 'I > 2\s(I)'
_cod_data_source_file c6cc07729c2.cif
_cod_data_source_block 2M
_cod_depositor_comments 'Adding full bibliography for 7119274--7119277.cif.'
_cod_original_cell_volume 4662.5(7)
_cod_database_code 7119277
_shelx_shelxl_version_number 2016/6
_shelx_space_group_comment
;
The symmetry employed for this shelxl refinement is uniquely defined
by the following loop, which should always be used as a source of
symmetry information in preference to the above space-group names.
They are only intended as comments.
;
_shelx_estimated_absorpt_t_min 0.665
_shelx_estimated_absorpt_t_max 0.732

loop_
_space_group_symop_operation_xyz
'x, y, z'
'-x, -y, z+1/2'
'-y, x-y, z'
'-x+y, -x, z'
'x-y, x, z+1/2'
'y, -x+y, z+1/2'
'x-y, -y, -z'
'-x, -x+y, -z'
'y, x, -z'
'-y, -x, -z+1/2'
'x, x-y, -z+1/2'
'-x+y, y, -z+1/2'

loop_
_atom_site_label
_atom_site_type_symbol
_atom_site_fract_x
_atom_site_fract_y
_atom_site_fract_z
_atom_site_U_iso_or_equiv
_atom_site_adp_type
_atom_site_occupancy
_atom_site_site_symmetry_order
_atom_site_calc_flag
_atom_site_refinement_flags_posn
_atom_site_refinement_flags_adp
_atom_site_refinement_flags_occupancy
_atom_site_disorder_assembly
_atom_site_disorder_group
C1 C 0.8391(5) 0.4312(7) 0.5381(6) 0.089(3) Uani 1 1 d . U . . .
C2 C 0.8768(6) 0.5214(6) 0.6359(6) 0.082(3) Uani 1 1 d . . . . .
C4 C 0.8305(8) 0.3738(8) 0.4595(9) 0.196(6) Uani 1 1 d D U . . .
H4 H 0.775776 0.331790 0.454263 0.236 Uiso 1 1 calc R U . A 2
O1 O 0.8804(9) 0.3416(8) 0.4715(9) 0.267(6) Uani 1 1 d D U . . .
H1 H 0.912508 0.356598 0.427580 0.400 Uiso 1 1 calc R U . . .
N1 N 0.8054(3) 0.4748(4) 0.6564(4) 0.0613(17) Uani 1 1 d . . . . .
N2 N 0.7782(4) 0.4133(4) 0.5935(5) 0.0671(18) Uani 1 1 d . . . . .
N3 N 0.9026(4) 0.4977(5) 0.5619(5) 0.082(2) Uani 1 1 d . U . . .
Cu1 Cu 0.73939(4) 0.47879(7) 0.750000 0.0722(5) Uani 1 2 d S T P . .
Cu2 Cu 0.666667 0.333333 0.59178(11) 0.0664(5) Uani 1 3 d S T P . .
Cu3 Cu 1.000000 0.54366(10) 0.500000 0.1012(6) Uani 1 2 d S T P . .
C6 C 0.8555(11) 0.4233(9) 0.3685(9) 0.260(9) Uani 1 1 d D U . B 2
H6A H 0.822419 0.445684 0.358964 0.390 Uiso 1 1 calc R U . B 2
H6B H 0.908943 0.464539 0.374738 0.390 Uiso 1 1 calc R U . B 2
H6C H 0.850738 0.391016 0.314176 0.390 Uiso 1 1 calc R U . B 2
C3 C 0.9321(7) 0.6001(8) 0.6860(8) 0.155(5) Uani 1 1 d D U . . .
H3 H 0.965345 0.639341 0.638164 0.186 Uiso 1 1 calc R U . . .
O2 O 0.9792(8) 0.5936(8) 0.7588(11) 0.278(7) Uani 1 1 d D U . . .
H2 H 0.965575 0.601139 0.811739 0.416 Uiso 1 1 calc R U . . .
C5 C 0.8780(8) 0.6244(10) 0.7338(15) 0.244(8) Uani 1 1 d D U . . .
H5A H 0.845617 0.629154 0.685734 0.366 Uiso 1 1 calc R U . . .
H5B H 0.845535 0.585398 0.780145 0.366 Uiso 1 1 calc R U . . .
H5C H 0.908834 0.673829 0.765610 0.366 Uiso 1 1 calc R U . . .

loop_
_atom_site_aniso_label
_atom_site_aniso_U_11
_atom_site_aniso_U_22
_atom_site_aniso_U_33
_atom_site_aniso_U_23
_atom_site_aniso_U_13
_atom_site_aniso_U_12
C1 0.076(5) 0.120(8) 0.080(5) 0.003(5) 0.018(4) 0.056(5)
C2 0.083(6) 0.077(6) 0.067(5) -0.002(5) 0.014(5) 0.026(5)
C4 0.194(13) 0.219(14) 0.172(11) -0.054(9) 0.086(10) 0.100(10)
O1 0.328(16) 0.283(14) 0.248(11) -0.062(11) 0.057(12) 0.197(12)
N1 0.048(4) 0.055(4) 0.061(4) 0.000(3) 0.020(3) 0.011(3)
N2 0.061(4) 0.071(4) 0.067(4) -0.006(3) 0.017(3) 0.031(3)
N3 0.072(5) 0.086(5) 0.074(4) -0.008(4) 0.018(4) 0.030(4)
Cu1 0.0728(6) 0.0696(8) 0.0733(9) 0.000 0.0206(8) 0.0348(4)
Cu2 0.0689(6) 0.0689(6) 0.0615(9) 0.000 0.000 0.0344(3)
Cu3 0.0696(10) 0.1294(12) 0.0848(10) 0.0171(5) 0.0341(9) 0.0348(5)
C6 0.38(2) 0.248(18) 0.130(10) -0.071(10) 0.027(14) 0.139(16)
C3 0.129(11) 0.162(11) 0.129(9) -0.070(9) -0.040(8) 0.040(8)
O2 0.252(13) 0.241(12) 0.240(13) 0.027(13) -0.079(12) 0.048(11)
C5 0.223(16) 0.222(15) 0.240(18) -0.083(15) 0.021(14) 0.076(12)

loop_
_atom_type_symbol
_atom_type_description
_atom_type_scat_dispersion_real
_atom_type_scat_dispersion_imag
_atom_type_scat_source
C C 0.0033 0.0016 'International Tables Vol C Tables 4.2.6.8 and 6.1.1.4'
N N 0.0061 0.0033 'International Tables Vol C Tables 4.2.6.8 and 6.1.1.4'
Cu Cu 0.3201 1.2651 'International Tables Vol C Tables 4.2.6.8 and 6.1.1.4'
O O 0.0106 0.0060 'International Tables Vol C Tables 4.2.6.8 and 6.1.1.4'
H H 0.0000 0.0000 'International Tables Vol C Tables 4.2.6.8 and 6.1.1.4'

loop_
_geom_angle_atom_site_label_1
_geom_angle_atom_site_label_2
_geom_angle_atom_site_label_3
_geom_angle
_geom_angle_site_symmetry_1
_geom_angle_site_symmetry_3
N2 C1 N3 113.7(9) . .
N2 C1 C4 118.3(10) . .
N3 C1 C4 127.9(9) . .
N1 C2 N3 113.5(8) . .
N1 C2 C3 126.6(9) . .
N3 C2 C3 119.9(9) . .
O1 C4 C6 108.12(14) . .
O1 C4 C1 113.9(12) . .
C6 C4 C1 103.8(11) . .
O1 C4 H4 110.3 . .
C6 C4 H4 110.3 . .
C1 C4 H4 110.3 . .
C4 O1 H1 109.5 . .
C2 N1 N2 107.5(6) . .
C2 N1 Cu1 131.9(6) . .
N2 N1 Cu1 120.6(4) . .
C1 N2 N1 103.6(7) . .
C1 N2 Cu2 135.4(6) . .
N1 N2 Cu2 120.3(4) . .
C1 N3 C2 101.7(7) . .
C1 N3 Cu3 126.6(6) . .
C2 N3 Cu3 131.6(7) . .
N1 Cu1 N1 175.8(4) . 12_656
N2 Cu2 N2 119.985(10) 3_655 .
N2 Cu2 N2 119.986(10) 3_655 4_665
N2 Cu2 N2 119.984(9) . 4_665
N3 Cu3 N3 176.7(5) . 8_766
C4 C6 H6A 109.5 . .
C4 C6 H6B 109.5 . .
H6A C6 H6B 109.5 . .
C4 C6 H6C 109.5 . .
H6A C6 H6C 109.5 . .
H6B C6 H6C 109.5 . .
O2 C3 C5 108.05(14) . .
O2 C3 C2 113.2(12) . .
C5 C3 C2 105.0(11) . .
O2 C3 H3 110.2 . .
C5 C3 H3 110.2 . .
C2 C3 H3 110.2 . .
C3 O2 H2 109.5 . .
C3 C5 H5A 109.5 . .
C3 C5 H5B 109.5 . .
H5A C5 H5B 109.5 . .
C3 C5 H5C 109.5 . .
H5A C5 H5C 109.5 . .
H5B C5 H5C 109.5 . .

loop_
_geom_bond_atom_site_label_1
_geom_bond_atom_site_label_2
_geom_bond_distance
C1 N2 1.315(10)
C1 N3 1.324(12)
C1 C4 1.519(16)
C2 N1 1.269(10)
C2 N3 1.329(10)
C2 C3 1.545(14)
C4 O1 1.4197(14)
C4 C6 1.5194(14)
C4 H4 0.9800
O1 H1 0.8200
N1 N2 1.365(8)
N1 Cu1 1.868(6)
N2 Cu2 1.962(6)
N3 Cu3 1.872(7)
C6 H6A 0.9600
C6 H6B 0.9600
C6 H6C 0.9600
C3 O2 1.4202(13)
C3 C5 1.5197(13)
C3 H3 0.9800
O2 H2 0.8200
C5 H5A 0.9600
C5 H5B 0.9600
C5 H5C 0.9600

loop_
_geom_torsion_atom_site_label_1
_geom_torsion_atom_site_label_2
_geom_torsion_atom_site_label_3
_geom_torsion_atom_site_label_4
_geom_torsion
N2 C1 C4 O1 -116.6(11)
N3 C1 C4 O1 60.2(16)
N2 C1 C4 C6 126.1(11)
N3 C1 C4 C6 -57.1(15)
N3 C2 N1 N2 0.5(10)
C3 C2 N1 N2 178.8(9)
N3 C2 N1 Cu1 -179.0(6)
C3 C2 N1 Cu1 -0.7(15)
N3 C1 N2 N1 1.4(11)
C4 C1 N2 N1 178.6(9)
N3 C1 N2 Cu2 171.9(6)
C4 C1 N2 Cu2 -10.8(15)
C2 N1 N2 C1 -1.1(9)
Cu1 N1 N2 C1 178.5(6)
C2 N1 N2 Cu2 -173.4(6)
Cu1 N1 N2 Cu2 6.1(8)
N2 C1 N3 C2 -1.1(11)
C4 C1 N3 C2 -178.1(11)
N2 C1 N3 Cu3 -179.1(6)
C4 C1 N3 Cu3 3.9(16)
N1 C2 N3 C1 0.3(11)
C3 C2 N3 C1 -178.1(9)
N1 C2 N3 Cu3 178.2(6)
C3 C2 N3 Cu3 -0.2(14)
N1 C2 C3 O2 96.0(13)
N3 C2 C3 O2 -85.7(12)
N1 C2 C3 C5 -21.6(15)
N3 C2 C3 C5 156.7(10)
